data_2005467
loop_
_publ_author_name
'Wahle, M. C.'
'Byrn, S. R.'

_publ_section_title
;
 Sodium Cholate Methanolate and Sodium Cholate 2-Propanolate
;
_journal_issue 10
_journal_name_full 'Acta Crystallographica Section C'
_journal_page_first 2495
_journal_page_last 2499
_journal_paper_doi 10.1107/S0108270196006506
_journal_volume 52
_journal_year 1996
_chemical_formula_iupac 'Na + , C24 H39 O5 - , C1 H4 O1'
_chemical_formula_structural 'C24 H39 O5 Na1, C1 H4 O1'
_chemical_formula_sum 'C25 H43 Na O6'
_chemical_formula_weight 462.61
_chemical_name_systematic
;
Sodium 3\a,7\a,12\a-Trihydroxy-5\b-cholan-24-oate Methanolate
;
_space_group_IT_number 19
_symmetry_cell_setting orthorhombic
_symmetry_space_group_name_Hall 'P 2ac 2ab'
_symmetry_space_group_name_H-M 'P 21 21 21'
_atom_type_scat_source 'IntTabC Tables 4.2.6.8 and 6.1.1.4'
_cell_angle_alpha 90.00
_cell_angle_beta 90.00
_cell_angle_gamma 90.00
_cell_formula_units_Z 4
_cell_length_a 7.793(6)
_cell_length_b 15.720(9)
_cell_length_c 20.514(12)
_cell_measurement_reflns_used 25
_cell_measurement_temperature 296
_cell_measurement_theta_max 21
_cell_measurement_theta_min 11
_cell_volume 2513(3)
_computing_cell_refinement CAD4
_computing_data_collection CAD4_(Enraf-Nonius,_1977)
_computing_data_reduction PROCESS_MolEN_(Fair,_1990)
_computing_molecular_graphics ORTEPII_(Johnson,_1976)
_computing_publication_material CIF_VAX_MolEN_(Fair,_1990)
_computing_structure_refinement SHELXL93_(Sheldrick,_1993)
_computing_structure_solution Direct_methods_(SHELXS86;_Sheldrick,_1985)
_diffrn_ambient_temperature 296
_diffrn_measurement_device Enraf_Nonius_CAD4
_diffrn_measurement_method \q/2\q
_diffrn_radiation_type 'Mo K\a'
_diffrn_radiation_wavelength 0.71073
_diffrn_reflns_limit_h_max 8
_diffrn_reflns_limit_h_min 0
_diffrn_reflns_limit_k_max 19
_diffrn_reflns_limit_k_min 0
_diffrn_reflns_limit_l_max 25
_diffrn_reflns_limit_l_min 0
_diffrn_reflns_number 2555
_diffrn_reflns_theta_max 26.05
_diffrn_reflns_theta_min 2.76
_diffrn_standards_decay_% 7.9
_diffrn_standards_interval_time 83
_diffrn_standards_number 3
_exptl_absorpt_coefficient_mu 0.093
_exptl_absorpt_correction_type none
_exptl_crystal_colour colorless
_exptl_crystal_density_diffrn 1.223
_exptl_crystal_density_method 'not measured'
_exptl_crystal_description block
_exptl_crystal_F_000 996
_exptl_crystal_size_max 0.70
_exptl_crystal_size_mid 0.70
_exptl_crystal_size_min 0.50
_refine_diff_density_max 0.34
_refine_diff_density_min -0.37
_refine_ls_abs_structure_details 'known fragment'
_refine_ls_extinction_coef 0.0021(5)
_refine_ls_goodness_of_fit_all 1.045
_refine_ls_goodness_of_fit_obs 1.045
_refine_ls_hydrogen_treatment 'H atoms riding; 6 torsion angles refined'
_refine_ls_matrix_type full
_refine_ls_number_parameters 296
_refine_ls_number_reflns 2530
_refine_ls_number_restraints 0
_refine_ls_R_factor_all 0.099
_refine_ls_R_factor_obs 0.068
_refine_ls_shift/esd_max 0.001
_refine_ls_structure_factor_coef Fsqd
_refine_ls_weighting_details 'w=1/[\s^2^(Fo^2^)+(0.0745P)^2^+5.2593P] where P=(Fo^2^+2Fc^2^)/3'
_refine_ls_weighting_scheme calc
_refine_ls_wR_factor_all 0.156
_refine_ls_wR_factor_obs 0.156
_reflns_number_observed 1967
_reflns_number_total 2531
_reflns_observed_criterion >2.0\s(I)
_cod_data_source_file bk1236.cif
_cod_data_source_block I
_cod_depositor_comments
;
The following automatic conversions were performed:

'_geom_bond_publ_flag' value 'NO' changed to 'no' according to
/home/saulius/struct/CIF-dictionaries/cif_core.dic dictionary named
'cif_core.dic' version 2.4.1 from 2010-06-29 (5
times).

'_geom_angle_publ_flag' value 'NO' changed to 'no' according
to /home/saulius/struct/CIF-dictionaries/cif_core.dic dictionary
named 'cif_core.dic' version 2.4.1 from 2010-06-29 (10 times).

Automatic conversion script
Id: cif_fix_values 1715 2011-07-08 13:25:40Z adriana 

The following automatic conversions were performed:

'_refine_ls_weighting_scheme' value 'calc
w=1/[\s^2^(Fo^2^)+(0.0745P)^2^+5.2593P] where P=(Fo^2^+2Fc^2^)/3' was
changed to 'calc'. New tag '_refine_ls_weighting_details' was
created. The value of the new tag was set to
'w=1/[\s^2^(Fo^2^)+(0.0745P)^2^+5.2593P] where P=(Fo^2^+2Fc^2^)/3'.

Automatic conversion script
Id: cif_fix_values 3143 2015-03-26 13:38:13Z robertas 
;
_cod_original_cell_volume 2513(5)
_cod_original_formula_sum 'C25 H43 Na1 O6'
_cod_database_code 2005467

loop_
_symmetry_equiv_pos_as_xyz
x,y,z
1/2-x,-y,1/2+z
1/2+x,1/2-y,-z
-x,1/2+y,1/2-z

loop_
_atom_site_aniso_label
_atom_site_aniso_U_11
_atom_site_aniso_U_22
_atom_site_aniso_U_33
_atom_site_aniso_U_12
_atom_site_aniso_U_13
_atom_site_aniso_U_23
Na 0.0267(13) 0.059(2) 0.0431(13) 0.0083(13) 0.0021(12) 0.0025(12)
O3 0.032(2) 0.034(2) 0.046(2) 0.003(2) 0.000(2) -0.003(2)
O7 0.029(2) 0.041(2) 0.053(3) 0.010(2) -0.015(2) -0.008(2)
O12 0.036(3) 0.055(3) 0.060(3) -0.026(2) 0.000(2) 0.009(3)
O24 0.021(2) 0.051(3) 0.048(2) 0.002(2) -0.001(2) 0.001(2)
O25 0.027(2) 0.071(3) 0.046(2) 0.001(3) 0.000(2) 0.006(2)
O90 0.035(3) 0.051(3) 0.052(3) 0.001(2) -0.003(2) 0.005(2)
C1 0.025(3) 0.041(3) 0.040(3) -0.008(3) 0.009(3) -0.001(3)
C2 0.017(3) 0.048(4) 0.042(3) -0.002(3) 0.005(3) -0.007(3)
C3 0.031(4) 0.034(3) 0.037(3) 0.002(3) 0.004(3) -0.003(3)
C4 0.021(3) 0.036(3) 0.040(3) -0.006(3) 0.001(3) -0.005(3)
C5 0.024(3) 0.037(3) 0.036(3) 0.007(3) -0.005(3) -0.001(3)
C6 0.021(3) 0.048(4) 0.050(4) 0.004(3) -0.007(3) -0.010(3)
C7 0.015(3) 0.041(3) 0.053(4) -0.002(3) 0.003(3) -0.010(3)
C8 0.019(3) 0.031(3) 0.039(3) -0.002(3) 0.003(3) -0.005(3)
C9 0.016(3) 0.030(3) 0.029(3) 0.000(3) -0.004(2) -0.004(2)
C10 0.019(3) 0.036(3) 0.034(3) -0.003(3) 0.003(3) 0.001(2)
C11 0.018(3) 0.054(4) 0.040(3) 0.002(3) -0.005(3) -0.013(3)
C12 0.017(3) 0.043(3) 0.039(3) 0.001(3) 0.002(3) 0.001(3)
C13 0.018(3) 0.038(3) 0.028(3) 0.001(3) -0.004(2) -0.001(2)
C14 0.009(3) 0.036(3) 0.044(3) -0.004(3) -0.001(3) -0.006(3)
C15 0.020(3) 0.046(4) 0.051(4) -0.008(3) -0.003(3) -0.012(3)
C16 0.022(3) 0.048(4) 0.042(3) -0.004(3) -0.001(3) -0.009(3)
C17 0.023(3) 0.038(3) 0.029(3) -0.002(3) -0.002(3) -0.003(2)
C18 0.035(4) 0.036(3) 0.040(3) 0.008(3) 0.001(3) 0.002(3)
C19 0.045(4) 0.038(3) 0.046(3) -0.010(3) 0.000(3) 0.006(3)
C20 0.025(3) 0.050(4) 0.028(3) 0.008(3) -0.001(3) -0.006(3)
C21 0.031(4) 0.106(7) 0.048(4) 0.022(5) 0.000(3) -0.013(4)
C22 0.034(4) 0.045(4) 0.031(3) 0.009(3) -0.001(3) -0.005(3)
C23 0.035(4) 0.043(3) 0.035(3) 0.005(3) -0.002(3) -0.008(3)
C24 0.029(4) 0.037(3) 0.030(3) 0.003(3) 0.002(3) 0.000(2)
C90 0.074(6) 0.080(6) 0.056(4) 0.003(5) 0.018(5) -0.002(4)

loop_
_atom_site_label
_atom_site_fract_x
_atom_site_fract_y
_atom_site_fract_z
_atom_site_U_iso_or_equiv
_atom_site_thermal_displace_type
Na 0.2839(3) 0.2792(2) -0.01891(12) 0.0429(8) Uani
O3 0.5674(6) 0.7314(3) 0.6101(2) 0.0373(10) Uani
O7 0.1714(6) 0.5600(3) 0.4745(2) 0.0410(12) Uani
O12 0.6391(6) 0.4628(3) 0.3676(2) 0.0503(15) Uani
O24 0.2507(5) 0.1884(3) 0.0843(2) 0.0400(12) Uani
O25 0.5047(6) 0.2308(3) 0.0518(2) 0.0480(12) Uani
O90 0.0581(7) 0.0639(3) 0.1285(2) 0.0460(15) Uani
C1 0.6627(8) 0.4971(4) 0.6092(3) 0.0353(15) Uani
C2 0.6917(8) 0.5921(4) 0.5953(3) 0.0357(17) Uani
C3 0.5437(8) 0.6426(4) 0.6225(3) 0.0340(17) Uani
C4 0.3782(8) 0.6110(4) 0.5932(3) 0.0323(15) Uani
C5 0.3432(8) 0.5175(4) 0.6075(3) 0.0323(15) Uani
C6 0.1683(8) 0.4900(4) 0.5801(3) 0.0397(18) Uani
C7 0.1646(8) 0.4789(4) 0.5062(3) 0.0363(17) Uani
C8 0.3104(8) 0.4196(4) 0.4843(3) 0.0297(15) Uani
C9 0.4881(7) 0.4549(4) 0.5075(3) 0.0250(15) Uani
C10 0.4921(7) 0.4599(4) 0.5836(3) 0.0297(15) Uani
C11 0.6392(8) 0.4048(4) 0.4790(3) 0.0373(17) Uani
C12 0.6281(8) 0.3874(4) 0.4056(3) 0.0330(15) Uani
C13 0.4562(7) 0.3437(4) 0.3885(3) 0.0280(15) Uani
C14 0.3120(7) 0.4040(4) 0.4117(3) 0.0297(15) Uani
C15 0.1505(8) 0.3644(4) 0.3815(3) 0.0390(18) Uani
C16 0.2113(8) 0.3292(4) 0.3151(3) 0.0373(17) Uani
C17 0.4129(8) 0.3344(4) 0.3150(3) 0.0300(15) Uani
C18 0.4518(9) 0.2555(4) 0.4217(3) 0.0370(17) Uani
C19 0.4751(10) 0.3714(4) 0.6147(3) 0.0430(17) Uani
C20 0.4981(8) 0.2636(4) 0.2751(3) 0.0343(17) Uani
C21 0.6952(9) 0.2739(6) 0.2737(4) 0.062(3) Uani
C22 0.4279(9) 0.2641(4) 0.2054(3) 0.0367(18) Uani
C23 0.4792(9) 0.1879(4) 0.1625(3) 0.0377(17) Uani
C24 0.4097(8) 0.2016(4) 0.0947(3) 0.0320(17) Uani
C90 0.0154(13) 0.0759(6) 0.1947(4) 0.070(3) Uani
H3O 0.5629(6) 0.7577(3) 0.6445(2) 0.0480 Uiso
H7O 0.103(7) 0.5607(17) 0.444(2) 0.0530 Uiso
H12O 0.733(4) 0.485(3) 0.373(3) 0.0660 Uiso
H90O 0.114(9) 0.105(3) 0.1155(11) 0.0600 Uiso
H1A 0.6675(8) 0.4884(4) 0.6559(3) 0.0460 Uiso
H1E 0.7565(8) 0.4653(4) 0.5900(3) 0.0460 Uiso
H2A 0.7003(8) 0.6013(4) 0.5486(3) 0.0460 Uiso
H2E 0.7982(8) 0.6106(4) 0.6153(3) 0.0460 Uiso
H3A 0.5393(8) 0.6338(4) 0.6698(3) 0.0440 Uiso
H4A 0.3822(8) 0.6191(4) 0.5463(3) 0.0420 Uiso
H4E 0.2840(8) 0.6448(4) 0.6100(3) 0.0420 Uiso
H5A 0.3372(8) 0.5115(4) 0.6550(3) 0.0420 Uiso
H6A 0.1357(8) 0.4366(4) 0.6003(3) 0.0520 Uiso
H6E 0.0833(8) 0.5321(4) 0.5923(3) 0.0520 Uiso
H7E 0.0555(8) 0.4518(4) 0.4946(3) 0.0470 Uiso
H8A 0.2928(8) 0.3646(4) 0.5058(3) 0.0380 Uiso
H9A 0.4974(7) 0.5133(4) 0.4911(3) 0.0330 Uiso
H11A 0.6474(8) 0.3508(4) 0.5016(3) 0.0480 Uiso
H11E 0.7441(8) 0.4361(4) 0.4876(3) 0.0480 Uiso
H12E 0.7224(8) 0.3495(4) 0.3933(3) 0.0430 Uiso
H14A 0.3304(7) 0.4590(4) 0.3904(3) 0.0380 Uiso
H151 0.0617(8) 0.4069(4) 0.3756(3) 0.0510 Uiso
H152 0.1063(8) 0.3191(4) 0.4089(3) 0.0510 Uiso
H161 0.1643(8) 0.3629(4) 0.2797(3) 0.0490 Uiso
H162 0.1740(8) 0.2707(4) 0.3097(3) 0.0490 Uiso
H171 0.4437(8) 0.3884(4) 0.2942(3) 0.0390 Uiso
H181 0.549(3) 0.2228(11) 0.4080(17) 0.0480 Uiso
H182 0.348(3) 0.2264(12) 0.4096(18) 0.0480 Uiso
H183 0.455(6) 0.2627(4) 0.4681(3) 0.0480 Uiso
H191 0.5747(3) 0.3381(11) 0.6043(2) 0.0560 Uiso
H192 0.3746(4) 0.3437(13) 0.5980(18) 0.0560 Uiso
H193 0.4656(6) 0.3771(4) 0.6611(4) 0.0560 Uiso
H201 0.4704(8) 0.2088(4) 0.2952(3) 0.0450 Uiso
H211 0.7238(9) 0.3303(12) 0.259(2) 0.0800 Uiso
H212 0.7436(11) 0.233(2) 0.2442(19) 0.0800 Uiso
H213 0.7405(11) 0.265(3) 0.3166(6) 0.0800 Uiso
H221 0.4664(9) 0.3158(4) 0.1841(3) 0.0480 Uiso
H222 0.3037(9) 0.2663(4) 0.2076(3) 0.0480 Uiso
H231 0.6032(9) 0.1828(4) 0.1611(3) 0.0490 Uiso
H232 0.4328(9) 0.1358(4) 0.1807(3) 0.0490 Uiso
H901 -0.057(6) 0.030(2) 0.2090(9) 0.0910 Uiso
H902 -0.044(7) 0.1291(19) 0.1997(6) 0.0910 Uiso
H903 0.1183(14) 0.077(4) 0.2204(5) 0.0910 Uiso

loop_
_geom_angle_atom_site_label_1
_geom_angle_atom_site_label_2
_geom_angle_atom_site_label_3
_geom_angle_site_symmetry_1
_geom_angle_site_symmetry_3
_geom_angle
_geom_angle_publ_flag
O3 Na O7 4_645 2_564 102.07(18) no
O3 Na O24 4_645 . 122.29(19) no
O3 Na O25 4_645 . 91.53(18) no
O3 Na O25 4_645 3_455 102.41(18) no
O7 Na O24 2_564 . 127.41(17) no
O7 Na O25 2_564 . 104.50(18) no
O7 Na O25 2_564 3_455 100.51(19) no
O24 Na O25 . . 52.50(15) no
O24 Na O25 . 3_455 96.28(17) no
O25 Na O25 . 3_455 148.1(2) no
C2 C1 C10 . . 115.6(5) ?
C3 C2 C1 . . 109.3(5) ?
O3 C3 C2 . . 110.4(5) ?
O3 C3 C4 . . 111.1(5) ?
C2 C3 C4 . . 109.4(5) ?
C3 C4 C5 . . 113.2(5) ?
C4 C5 C6 . . 111.1(5) ?
C4 C5 C10 . . 111.6(5) ?
C6 C5 C10 . . 112.5(5) ?
C7 C6 C5 . . 114.4(5) ?
O7 C7 C6 . . 110.4(5) ?
O7 C7 C8 . . 112.3(5) ?
C6 C7 C8 . . 110.2(5) ?
C14 C8 C7 . . 113.1(5) ?
C14 C8 C9 . . 110.5(5) ?
C7 C8 C9 . . 110.5(4) ?
C11 C9 C10 . . 113.0(5) ?
C11 C9 C8 . . 112.4(4) ?
C10 C9 C8 . . 109.8(5) ?
C19 C10 C1 . . 106.0(5) ?
C19 C10 C5 . . 109.4(5) ?
C1 C10 C5 . . 108.4(5) ?
C19 C10 C9 . . 111.6(5) ?
C1 C10 C9 . . 112.0(5) ?
C5 C10 C9 . . 109.3(5) ?
C12 C11 C9 . . 115.0(5) ?
O12 C12 C11 . . 112.7(6) ?
O12 C12 C13 . . 107.3(5) ?
C11 C12 C13 . . 110.7(5) ?
C18 C13 C12 . . 108.5(5) ?
C18 C13 C14 . . 113.5(5) ?
C12 C13 C14 . . 106.6(5) ?
C18 C13 C17 . . 109.9(5) ?
C12 C13 C17 . . 116.9(5) ?
C14 C13 C17 . . 101.5(5) ?
C8 C14 C15 . . 117.2(5) ?
C8 C14 C13 . . 114.2(5) ?
C15 C14 C13 . . 102.9(4) ?
C14 C15 C16 . . 104.4(5) ?
C15 C16 C17 . . 106.8(5) ?
C20 C17 C13 . . 119.6(5) ?
C20 C17 C16 . . 113.3(5) ?
C13 C17 C16 . . 102.8(5) ?
C22 C20 C17 . . 109.9(5) ?
C22 C20 C21 . . 109.7(5) ?
C17 C20 C21 . . 111.4(6) ?
C20 C22 C23 . . 115.9(5) ?
C24 C23 C22 . . 108.9(5) ?
O25 C24 O24 . . 121.4(6) ?
O25 C24 C23 . . 119.6(6) ?
O24 C24 C23 . . 118.8(6) ?

loop_
_geom_bond_atom_site_label_1
_geom_bond_atom_site_label_2
_geom_bond_site_symmetry_2
_geom_bond_distance
_geom_bond_publ_flag
Na O3 4_645 2.325(5) no
Na O7 2_564 2.555(6) no
Na O24 . 2.566(5) no
Na O25 . 2.376(5) no
Na O25 3_455 2.284(5) no
O3 C3 . 1.431(7) ?
O7 C7 . 1.433(8) ?
O12 C12 . 1.421(8) ?
O24 C24 . 1.275(8) ?
O25 C24 . 1.238(7) ?
O90 C90 . 1.410(9) ?
C1 C2 . 1.536(9) ?
C1 C10 . 1.545(9) ?
C2 C3 . 1.508(9) ?
C3 C4 . 1.508(8) ?
C4 C5 . 1.524(8) ?
C5 C6 . 1.536(8) ?
C5 C10 . 1.551(8) ?
C6 C7 . 1.527(9) ?
C7 C8 . 1.536(8) ?
C8 C14 . 1.511(8) ?
C8 C9 . 1.565(8) ?
C9 C11 . 1.533(8) ?
C9 C10 . 1.563(7) ?
C10 C19 . 1.536(8) ?
C11 C12 . 1.531(9) ?
C12 C13 . 1.546(8) ?
C13 C18 . 1.544(8) ?
C13 C14 . 1.546(8) ?
C13 C17 . 1.550(8) ?
C14 C15 . 1.535(8) ?
C15 C16 . 1.545(9) ?
C16 C17 . 1.574(8) ?
C17 C20 . 1.533(8) ?
C20 C22 . 1.530(8) ?
C20 C21 . 1.545(9) ?
C22 C23 . 1.539(8) ?
C23 C24 . 1.508(8) ?

loop_
_geom_contact_atom_site_label_1
_geom_contact_atom_site_label_2
_geom_contact_distance
_geom_contact_site_symmetry_2
_geom_contact_publ_flag
O12 O90 2.846(7) 4_655 no
O7 O90 2.769(6) 4 no
O90 O24 2.628(7) . no
O3 O24 2.831(6) 2_564 no
